data_7205292
loop_
_publ_author_name
'Bhattacharya, Sagarika'
'Mondal, Suraj'
'Sasmal, Sujit'
'Sparkes, Hazel A.'
'Howard, Judith A. K.'
'Nayak, Malabika'
'Mohanta, Sasankasekhar'

_publ_section_title
;
 Bis(nitrate)diaquauranyl(vi) synthon to generate [1 \\times 2 + 1
 \\times 1] and [1 \\times 1 + 1 \\times 1] co-crystalized 3d&#x22EF;5f
 self-assemblies
;
_journal_issue 3
_journal_name_full CrystEngComm
_journal_page_first 1029
_journal_paper_doi 10.1039/c0ce00332h
_journal_volume 13
_journal_year 2011
_chemical_formula_moiety '2(C20 H22 N2 Ni O4), H4 N2 O10 U'
_chemical_formula_sum 'C40 H48 N6 Ni2 O18 U'
_chemical_formula_weight 1256.29
_chemical_name_systematic
;
?
;
_space_group_IT_number 14
_symmetry_cell_setting monoclinic
_symmetry_space_group_name_Hall '-P 2yn'
_symmetry_space_group_name_H-M 'P 1 21/n 1'
_atom_sites_solution_hydrogens geom
_atom_sites_solution_primary direct
_atom_sites_solution_secondary difmap
_audit_creation_method SHELXL-97
_cell_angle_alpha 90.00
_cell_angle_beta 99.2690(10)
_cell_angle_gamma 90.00
_cell_formula_units_Z 2
_cell_length_a 13.8255(8)
_cell_length_b 6.7309(4)
_cell_length_c 23.8617(15)
_cell_measurement_reflns_used 6264
_cell_measurement_temperature 120(2)
_cell_measurement_theta_max 28.196
_cell_measurement_theta_min 2.778
_cell_volume 2191.5(2)
_computing_cell_refinement 'SMART (Bruker, 1998)'
_computing_data_collection 'SMART (Bruker, 1998)'
_computing_data_reduction 'SAINT (Bruker, 1998)'
_computing_molecular_graphics 'ORTEP3 for Windows (Farrugia, 1997)'
_computing_publication_material 'WinGX publication routines (Farrugia, 1999)'
_computing_structure_refinement 'SHELXL-97 (Sheldrick, 1997)'
_computing_structure_solution 'SHELXS-97 (Sheldrick, 1990)'
_diffrn_ambient_temperature 120(2)
_diffrn_detector_area_resol_mean 8
_diffrn_measured_fraction_theta_full 1.000
_diffrn_measured_fraction_theta_max 0.999
_diffrn_measurement_device_type 'Bruker SMART 1K CCD Detector'
_diffrn_measurement_method \w
_diffrn_radiation_monochromator graphite
_diffrn_radiation_source 'fine-focus sealed tube'
_diffrn_radiation_type MoK\a
_diffrn_radiation_wavelength 0.71073
_diffrn_reflns_av_R_equivalents 0.0334
_diffrn_reflns_av_sigmaI/netI 0.0407
_diffrn_reflns_limit_h_max 15
_diffrn_reflns_limit_h_min -17
_diffrn_reflns_limit_k_max 8
_diffrn_reflns_limit_k_min -8
_diffrn_reflns_limit_l_max 25
_diffrn_reflns_limit_l_min -29
_diffrn_reflns_number 11841
_diffrn_reflns_theta_full 25.00
_diffrn_reflns_theta_max 26.37
_diffrn_reflns_theta_min 1.60
_exptl_absorpt_coefficient_mu 4.621
_exptl_absorpt_correction_T_max 1.000
_exptl_absorpt_correction_T_min 0.648
_exptl_absorpt_correction_type multi-scan
_exptl_absorpt_process_details 'SADABS (G. Sheldrick, 1998)'
_exptl_crystal_colour red
_exptl_crystal_density_diffrn 1.904
_exptl_crystal_density_method 'not measured'
_exptl_crystal_description block
_exptl_crystal_F_000 1244
_exptl_crystal_size_max 0.36
_exptl_crystal_size_mid 0.30
_exptl_crystal_size_min 0.28
_refine_diff_density_max 1.164
_refine_diff_density_min -1.438
_refine_diff_density_rms 0.124
_refine_ls_extinction_method none
_refine_ls_goodness_of_fit_ref 1.042
_refine_ls_hydrogen_treatment mixed
_refine_ls_matrix_type full
_refine_ls_number_parameters 314
_refine_ls_number_reflns 4483
_refine_ls_number_restraints 4
_refine_ls_restrained_S_all 1.042
_refine_ls_R_factor_all 0.0413
_refine_ls_R_factor_gt 0.0285
_refine_ls_shift/su_max 0.001
_refine_ls_shift/su_mean 0.000
_refine_ls_structure_factor_coef Fsqd
_refine_ls_weighting_details 'calc w=1/[\s^2^(Fo^2^)+(0.0351P)^2^+0.0645P] where P=(Fo^2^+2Fc^2^)/3'
_refine_ls_weighting_scheme calc
_refine_ls_wR_factor_gt 0.0621
_refine_ls_wR_factor_ref 0.0663
_reflns_number_gt 3680
_reflns_number_total 4483
_reflns_threshold_expression >2sigma(I)
_cod_data_source_file C0CE00332H.TXT
_cod_data_source_block 1
_cod_original_sg_symbol_H-M 'P 21/n'
_cod_database_code 7205292

loop_
_symmetry_equiv_pos_as_xyz
'x, y, z'
'-x+1/2, y+1/2, -z+1/2'
'-x, -y, -z'
'x-1/2, -y-1/2, z-1/2'

loop_
_atom_site_label
_atom_site_type_symbol
_atom_site_fract_x
_atom_site_fract_y
_atom_site_fract_z
_atom_site_U_iso_or_equiv
_atom_site_adp_type
_atom_site_occupancy
_atom_site_symmetry_multiplicity
_atom_site_calc_flag
_atom_site_refinement_flags
_atom_site_disorder_assembly
_atom_site_disorder_group
U1 U 0.5000 0.5000 0.5000 0.01232(7) Uani 1 2 d SD . .
Ni1 Ni 0.68966(3) 0.71121(7) 0.33100(2) 0.01074(11) Uani 1 1 d . . .
O1 O 0.46556(17) 0.2387(4) 0.30802(11) 0.0144(6) Uani 1 1 d . . .
O2 O 0.58027(18) 0.5493(4) 0.32167(11) 0.0129(6) Uani 1 1 d . . .
O3 O 0.74964(18) 0.5149(4) 0.37702(11) 0.0147(5) Uani 1 1 d . . .
O4 O 0.79820(18) 0.2063(4) 0.43901(11) 0.0156(6) Uani 1 1 d . . .
O5 O 0.67979(19) 0.4357(4) 0.53074(12) 0.0207(6) Uani 1 1 d . . .
O6 O 0.7546(2) 0.4474(5) 0.61849(13) 0.0287(7) Uani 1 1 d . . .
O7 O 0.60034(19) 0.5262(4) 0.59663(12) 0.0199(6) Uani 1 1 d . . .
O8 O 0.52417(19) 0.7474(4) 0.48508(11) 0.0185(6) Uani 1 1 d . . .
O9 O 0.58770(19) 0.3824(4) 0.42555(12) 0.0178(6) Uani 1 1 d D . .
N1 N 0.6268(2) 0.9088(5) 0.28566(13) 0.0126(7) Uani 1 1 d . . .
N2 N 0.8005(2) 0.8673(4) 0.33502(13) 0.0127(7) Uani 1 1 d . . .
N3 N 0.6809(2) 0.4697(4) 0.58359(14) 0.0169(7) Uani 1 1 d . . .
C1 C 0.4175(3) -0.0192(6) 0.36549(19) 0.0240(9) Uani 1 1 d . . .
H1A H 0.4747 -0.0934 0.3603 0.036 Uiso 1 1 calc R . .
H1B H 0.3659 -0.1092 0.3708 0.036 Uiso 1 1 calc R . .
H1C H 0.4328 0.0645 0.3983 0.036 Uiso 1 1 calc R . .
C2 C 0.3849(3) 0.1074(6) 0.31385(18) 0.0187(9) Uani 1 1 d . . .
H2A H 0.3690 0.0246 0.2804 0.022 Uiso 1 1 calc R . .
H2B H 0.3273 0.1837 0.3186 0.022 Uiso 1 1 calc R . .
C3 C 0.4467(3) 0.3835(5) 0.26736(16) 0.0120(8) Uani 1 1 d . . .
C4 C 0.3759(3) 0.3730(6) 0.22004(17) 0.0164(8) Uani 1 1 d . . .
H4 H 0.3358 0.2616 0.2139 0.020 Uiso 1 1 calc R . .
C5 C 0.3639(3) 0.5305(6) 0.18078(17) 0.0199(9) Uani 1 1 d . . .
H5 H 0.3174 0.5209 0.1481 0.024 Uiso 1 1 calc R . .
C6 C 0.4199(3) 0.6964(6) 0.19039(16) 0.0167(8) Uani 1 1 d . . .
H6 H 0.4087 0.8025 0.1652 0.020 Uiso 1 1 calc R . .
C7 C 0.4946(2) 0.7103(5) 0.23795(15) 0.0113(7) Uani 1 1 d . . .
C8 C 0.5109(3) 0.5505(5) 0.27672(16) 0.0131(8) Uani 1 1 d . . .
C9 C 0.5507(3) 0.8892(6) 0.24794(16) 0.0151(8) Uani 1 1 d . . .
H9 H 0.5303 0.9988 0.2254 0.018 Uiso 1 1 calc R . .
C10 C 0.6769(3) 1.1002(6) 0.29680(17) 0.0160(8) Uani 1 1 d . . .
H10A H 0.6610 1.1596 0.3312 0.019 Uiso 1 1 calc R . .
H10B H 0.6576 1.1911 0.2655 0.019 Uiso 1 1 calc R . .
C11 C 0.7847(3) 1.0554(6) 0.30334(17) 0.0159(8) Uani 1 1 d . . .
H11A H 0.8048 1.0424 0.2664 0.019 Uiso 1 1 calc R . .
H11B H 0.8224 1.1614 0.3240 0.019 Uiso 1 1 calc R . .
C12 C 0.8890(3) 0.8173(5) 0.35661(15) 0.0140(8) Uani 1 1 d . . .
H12 H 0.9391 0.9053 0.3522 0.017 Uiso 1 1 calc R . .
C13 C 0.9156(3) 0.6360(6) 0.38682(16) 0.0139(8) Uani 1 1 d . . .
C14 C 1.0153(3) 0.5982(6) 0.40776(16) 0.0164(8) Uani 1 1 d . . .
H14 H 1.0626 0.6895 0.4010 0.020 Uiso 1 1 calc R . .
C15 C 1.0431(3) 0.4293(6) 0.43777(17) 0.0177(8) Uani 1 1 d . . .
H15 H 1.1092 0.4045 0.4506 0.021 Uiso 1 1 calc R . .
C16 C 0.9718(3) 0.2932(6) 0.44915(16) 0.0173(8) Uani 1 1 d . . .
H16 H 0.9909 0.1794 0.4702 0.021 Uiso 1 1 calc R . .
C17 C 0.8742(3) 0.3262(6) 0.42963(15) 0.0127(8) Uani 1 1 d . . .
C18 C 0.8431(3) 0.4979(6) 0.39631(15) 0.0136(7) Uani 1 1 d . . .
C19 C 0.8205(3) 0.0488(6) 0.47906(17) 0.0187(9) Uani 1 1 d . . .
H19A H 0.8504 0.1015 0.5156 0.022 Uiso 1 1 calc R . .
H19B H 0.8660 -0.0437 0.4661 0.022 Uiso 1 1 calc R . .
C20 C 0.7262(3) -0.0548(6) 0.4843(2) 0.0254(10) Uani 1 1 d . . .
H20A H 0.6832 0.0362 0.4991 0.038 Uiso 1 1 calc R . .
H20B H 0.7395 -0.1659 0.5096 0.038 Uiso 1 1 calc R . .
H20C H 0.6957 -0.1008 0.4476 0.038 Uiso 1 1 calc R . .
H9A H 0.565(3) 0.410(8) 0.3913(8) 0.050(17) Uiso 1 1 d D . .
H9B H 0.6473(14) 0.364(7) 0.4320(14) 0.033(14) Uiso 1 1 d D . .

loop_
_atom_site_aniso_label
_atom_site_aniso_U_11
_atom_site_aniso_U_22
_atom_site_aniso_U_33
_atom_site_aniso_U_23
_atom_site_aniso_U_13
_atom_site_aniso_U_12
U1 0.01061(10) 0.01534(11) 0.01151(11) 0.00328(9) 0.00330(7) 0.00014(9)
Ni1 0.0106(2) 0.0118(2) 0.0101(2) 0.00150(19) 0.00237(17) -0.00048(19)
O1 0.0112(13) 0.0149(13) 0.0177(15) 0.0019(11) 0.0041(11) -0.0025(11)
O2 0.0086(12) 0.0166(14) 0.0126(14) 0.0026(10) -0.0006(10) -0.0009(10)
O3 0.0110(12) 0.0161(13) 0.0163(14) 0.0027(11) 0.0002(10) -0.0004(11)
O4 0.0136(13) 0.0167(13) 0.0158(15) 0.0054(11) 0.0002(11) -0.0002(11)
O5 0.0144(14) 0.0331(16) 0.0152(15) 0.0009(12) 0.0039(11) 0.0007(12)
O6 0.0141(15) 0.046(2) 0.0242(17) 0.0041(14) -0.0023(13) 0.0006(13)
O7 0.0127(13) 0.0286(17) 0.0184(15) -0.0001(12) 0.0030(11) 0.0049(12)
O8 0.0189(14) 0.0195(15) 0.0180(15) 0.0061(12) 0.0054(11) -0.0015(11)
O9 0.0108(15) 0.0324(18) 0.0112(16) 0.0035(12) 0.0045(12) 0.0029(12)
N1 0.0113(16) 0.0153(16) 0.0122(17) -0.0009(14) 0.0050(13) 0.0011(13)
N2 0.0157(17) 0.0159(17) 0.0076(16) -0.0042(13) 0.0051(13) -0.0017(13)
N3 0.0132(16) 0.019(2) 0.0180(18) 0.0026(14) 0.0014(13) -0.0010(13)
C1 0.021(2) 0.022(2) 0.031(2) 0.0067(19) 0.0102(18) -0.0055(18)
C2 0.0107(19) 0.021(2) 0.026(2) -0.0006(18) 0.0067(17) -0.0058(16)
C3 0.0106(18) 0.016(2) 0.011(2) -0.0012(15) 0.0048(15) 0.0000(15)
C4 0.0113(19) 0.022(2) 0.016(2) -0.0050(16) 0.0024(15) 0.0006(16)
C5 0.0152(19) 0.031(3) 0.013(2) -0.0015(17) -0.0003(15) 0.0031(17)
C6 0.0134(19) 0.023(2) 0.013(2) 0.0054(17) 0.0028(15) 0.0067(17)
C7 0.0077(17) 0.0153(19) 0.0117(19) -0.0009(15) 0.0038(14) 0.0037(15)
C8 0.0120(19) 0.018(2) 0.0097(19) 0.0007(14) 0.0036(15) 0.0038(14)
C9 0.017(2) 0.019(2) 0.010(2) 0.0061(16) 0.0068(16) 0.0072(16)
C10 0.020(2) 0.014(2) 0.016(2) -0.0001(16) 0.0064(16) -0.0007(17)
C11 0.022(2) 0.014(2) 0.013(2) 0.0006(15) 0.0040(16) -0.0021(15)
C12 0.016(2) 0.017(2) 0.010(2) -0.0038(15) 0.0073(15) -0.0057(16)
C13 0.0144(19) 0.020(2) 0.0087(19) -0.0043(15) 0.0053(15) 0.0032(16)
C14 0.014(2) 0.022(2) 0.013(2) -0.0060(17) 0.0028(16) -0.0047(17)
C15 0.013(2) 0.028(2) 0.012(2) -0.0037(17) -0.0010(16) 0.0015(17)
C16 0.018(2) 0.020(2) 0.013(2) -0.0020(16) 0.0001(16) 0.0027(17)
C17 0.0137(19) 0.017(2) 0.0078(19) -0.0026(15) 0.0029(15) -0.0012(15)
C18 0.0147(18) 0.0164(18) 0.0104(18) -0.0021(17) 0.0039(14) 0.0037(18)
C19 0.023(2) 0.018(2) 0.015(2) 0.0057(15) 0.0009(17) 0.0001(16)
C20 0.027(2) 0.023(2) 0.027(3) 0.0095(18) 0.0073(19) -0.0019(18)

loop_
_atom_type_symbol
_atom_type_description
_atom_type_scat_dispersion_real
_atom_type_scat_dispersion_imag
_atom_type_scat_source
C C 0.0033 0.0016 'International Tables Vol C Tables 4.2.6.8 and 6.1.1.4'
H H 0.0000 0.0000 'International Tables Vol C Tables 4.2.6.8 and 6.1.1.4'
N N 0.0061 0.0033 'International Tables Vol C Tables 4.2.6.8 and 6.1.1.4'
O O 0.0106 0.0060 'International Tables Vol C Tables 4.2.6.8 and 6.1.1.4'
Ni Ni 0.3393 1.1124 'International Tables Vol C Tables 4.2.6.8 and 6.1.1.4'
U U -9.6767 9.6646 'International Tables Vol C Tables 4.2.6.8 and 6.1.1.4'

loop_
_geom_angle_atom_site_label_1
_geom_angle_atom_site_label_2
_geom_angle_atom_site_label_3
_geom_angle
_geom_angle_site_symmetry_1
_geom_angle_site_symmetry_3
_geom_angle_publ_flag
O8 U1 O8 180.00(17) 3_666 . ?
O8 U1 O9 91.55(11) 3_666 3_666 ?
O8 U1 O9 88.45(11) . 3_666 ?
O8 U1 O9 88.45(11) 3_666 . ?
O8 U1 O9 91.55(11) . . ?
O9 U1 O9 180.00(8) 3_666 . ?
O8 U1 O7 88.58(11) 3_666 . ?
O8 U1 O7 91.42(11) . . ?
O9 U1 O7 64.66(9) 3_666 . ?
O9 U1 O7 115.34(9) . . ?
O8 U1 O7 91.42(11) 3_666 3_666 ?
O8 U1 O7 88.58(11) . 3_666 ?
O9 U1 O7 115.34(9) 3_666 3_666 ?
O9 U1 O7 64.66(9) . 3_666 ?
O7 U1 O7 180.000(1) . 3_666 ?
O8 U1 O5 89.38(11) 3_666 . ?
O8 U1 O5 90.62(11) . . ?
O9 U1 O5 115.32(9) 3_666 . ?
O9 U1 O5 64.68(9) . . ?
O7 U1 O5 50.71(9) . . ?
O7 U1 O5 129.29(9) 3_666 . ?
O8 U1 O5 90.62(11) 3_666 3_666 ?
O8 U1 O5 89.38(11) . 3_666 ?
O9 U1 O5 64.68(9) 3_666 3_666 ?
O9 U1 O5 115.32(9) . 3_666 ?
O7 U1 O5 129.29(9) . 3_666 ?
O7 U1 O5 50.71(9) 3_666 3_666 ?
O5 U1 O5 180.000(1) . 3_666 ?
O8 U1 N3 88.02(10) 3_666 . ?
O8 U1 N3 91.98(10) . . ?
O9 U1 N3 89.81(9) 3_666 . ?
O9 U1 N3 90.19(9) . . ?
O7 U1 N3 25.14(9) . . ?
O7 U1 N3 154.86(9) 3_666 . ?
O5 U1 N3 25.59(9) . . ?
O5 U1 N3 154.41(9) 3_666 . ?
O8 U1 N3 91.98(10) 3_666 3_666 ?
O8 U1 N3 88.02(10) . 3_666 ?
O9 U1 N3 90.19(9) 3_666 3_666 ?
O9 U1 N3 89.81(9) . 3_666 ?
O7 U1 N3 154.86(9) . 3_666 ?
O7 U1 N3 25.14(9) 3_666 3_666 ?
O5 U1 N3 154.41(9) . 3_666 ?
O5 U1 N3 25.59(9) 3_666 3_666 ?
N3 U1 N3 180.000(1) . 3_666 ?
O3 Ni1 N1 178.63(12) . . ?
O3 Ni1 N2 95.04(13) . . ?
N1 Ni1 N2 85.89(14) . . ?
O3 Ni1 O2 85.95(11) . . ?
N1 Ni1 O2 93.20(13) . . ?
N2 Ni1 O2 175.75(13) . . ?
C3 O1 C2 116.1(3) . . ?
C8 O2 Ni1 124.6(2) . . ?
C18 O3 Ni1 127.0(2) . . ?
C17 O4 C19 117.2(3) . . ?
N3 O5 U1 96.4(2) . . ?
N3 O7 U1 97.6(2) . . ?
U1 O9 H9A 119(2) . . ?
U1 O9 H9B 121(2) . . ?
H9A O9 H9B 114(4) . . ?
C9 N1 C10 122.0(3) . . ?
C9 N1 Ni1 126.6(3) . . ?
C10 N1 Ni1 111.3(2) . . ?
C12 N2 C11 118.7(3) . . ?
C12 N2 Ni1 126.6(3) . . ?
C11 N2 Ni1 114.2(2) . . ?
O6 N3 O7 122.9(3) . . ?
O6 N3 O5 121.8(3) . . ?
O7 N3 O5 115.2(3) . . ?
O6 N3 U1 176.8(3) . . ?
O7 N3 U1 57.27(18) . . ?
O5 N3 U1 58.04(17) . . ?
C2 C1 H1A 109.5 . . ?
C2 C1 H1B 109.5 . . ?
H1A C1 H1B 109.5 . . ?
C2 C1 H1C 109.5 . . ?
H1A C1 H1C 109.5 . . ?
H1B C1 H1C 109.5 . . ?
O1 C2 C1 106.9(3) . . ?
O1 C2 H2A 110.4 . . ?
C1 C2 H2A 110.4 . . ?
O1 C2 H2B 110.4 . . ?
C1 C2 H2B 110.4 . . ?
H2A C2 H2B 108.6 . . ?
O1 C3 C4 125.1(3) . . ?
O1 C3 C8 114.0(3) . . ?
C4 C3 C8 120.8(3) . . ?
C3 C4 C5 120.1(4) . . ?
C3 C4 H4 120.0 . . ?
C5 C4 H4 120.0 . . ?
C6 C5 C4 120.3(4) . . ?
C6 C5 H5 119.8 . . ?
C4 C5 H5 119.8 . . ?
C5 C6 C7 121.0(4) . . ?
C5 C6 H6 119.5 . . ?
C7 C6 H6 119.5 . . ?
C6 C7 C8 119.7(3) . . ?
C6 C7 C9 119.8(3) . . ?
C8 C7 C9 120.4(3) . . ?
O2 C8 C7 123.7(3) . . ?
O2 C8 C3 118.4(3) . . ?
C7 C8 C3 117.9(3) . . ?
N1 C9 C7 124.6(4) . . ?
N1 C9 H9 117.7 . . ?
C7 C9 H9 117.7 . . ?
N1 C10 C11 105.9(3) . . ?
N1 C10 H10A 110.6 . . ?
C11 C10 H10A 110.6 . . ?
N1 C10 H10B 110.6 . . ?
C11 C10 H10B 110.6 . . ?
H10A C10 H10B 108.7 . . ?
N2 C11 C10 106.7(3) . . ?
N2 C11 H11A 110.4 . . ?
C10 C11 H11A 110.4 . . ?
N2 C11 H11B 110.4 . . ?
C10 C11 H11B 110.4 . . ?
H11A C11 H11B 108.6 . . ?
N2 C12 C13 124.8(3) . . ?
N2 C12 H12 117.6 . . ?
C13 C12 H12 117.6 . . ?
C18 C13 C14 120.2(4) . . ?
C18 C13 C12 120.7(3) . . ?
C14 C13 C12 119.1(3) . . ?
C15 C14 C13 120.8(4) . . ?
C15 C14 H14 119.6 . . ?
C13 C14 H14 119.6 . . ?
C14 C15 C16 119.8(4) . . ?
C14 C15 H15 120.1 . . ?
C16 C15 H15 120.1 . . ?
C17 C16 C15 120.8(4) . . ?
C17 C16 H16 119.6 . . ?
C15 C16 H16 119.6 . . ?
O4 C17 C16 125.9(3) . . ?
O4 C17 C18 113.4(3) . . ?
C16 C17 C18 120.7(3) . . ?
O3 C18 C13 125.0(3) . . ?
O3 C18 C17 117.3(3) . . ?
C13 C18 C17 117.7(3) . . ?
O4 C19 C20 107.7(3) . . ?
O4 C19 H19A 110.2 . . ?
C20 C19 H19A 110.2 . . ?
O4 C19 H19B 110.2 . . ?
C20 C19 H19B 110.2 . . ?
H19A C19 H19B 108.5 . . ?
C19 C20 H20A 109.5 . . ?
C19 C20 H20B 109.5 . . ?
H20A C20 H20B 109.5 . . ?
C19 C20 H20C 109.5 . . ?
H20A C20 H20C 109.5 . . ?
H20B C20 H20C 109.5 . . ?

loop_
_geom_bond_atom_site_label_1
_geom_bond_atom_site_label_2
_geom_bond_distance
_geom_bond_site_symmetry_2
_geom_bond_publ_flag
U1 O8 1.746(3) 3_666 ?
U1 O8 1.746(3) . ?
U1 O9 2.439(3) 3_666 ?
U1 O9 2.439(3) . ?
U1 O7 2.498(3) . ?
U1 O7 2.498(3) 3_666 ?
U1 O5 2.513(3) . ?
U1 O5 2.513(3) 3_666 ?
U1 N3 2.944(3) . ?
U1 N3 2.944(3) 3_666 ?
Ni1 O3 1.829(3) . ?
Ni1 N1 1.842(3) . ?
Ni1 N2 1.847(3) . ?
Ni1 O2 1.848(2) . ?
O1 C3 1.371(4) . ?
O1 C2 1.447(4) . ?
O2 C8 1.319(4) . ?
O3 C18 1.305(4) . ?
O4 C17 1.372(4) . ?
O4 C19 1.427(4) . ?
O5 N3 1.279(4) . ?
O6 N3 1.218(4) . ?
O7 N3 1.262(4) . ?
O9 H9A 0.846(18) . ?
O9 H9B 0.823(18) . ?
N1 C9 1.277(5) . ?
N1 C10 1.466(5) . ?
N2 C12 1.294(5) . ?
N2 C11 1.473(5) . ?
C1 C2 1.506(6) . ?
C1 H1A 0.9600 . ?
C1 H1B 0.9600 . ?
C1 H1C 0.9600 . ?
C2 H2A 0.9700 . ?
C2 H2B 0.9700 . ?
C3 C4 1.371(5) . ?
C3 C8 1.427(5) . ?
C4 C5 1.407(5) . ?
C4 H4 0.9300 . ?
C5 C6 1.357(5) . ?
C5 H5 0.9300 . ?
C6 C7 1.410(5) . ?
C6 H6 0.9300 . ?
C7 C8 1.413(5) . ?
C7 C9 1.432(5) . ?
C9 H9 0.9300 . ?
C10 C11 1.503(5) . ?
C10 H10A 0.9700 . ?
C10 H10B 0.9700 . ?
C11 H11A 0.9700 . ?
C11 H11B 0.9700 . ?
C12 C13 1.435(5) . ?
C12 H12 0.9300 . ?
C13 C18 1.411(5) . ?
C13 C14 1.412(5) . ?
C14 C15 1.366(6) . ?
C14 H14 0.9300 . ?
C15 C16 1.404(5) . ?
C15 H15 0.9300 . ?
C16 C17 1.373(5) . ?
C16 H16 0.9300 . ?
C17 C18 1.429(5) . ?
C19 C20 1.501(6) . ?
C19 H19A 0.9700 . ?
C19 H19B 0.9700 . ?
C20 H20A 0.9600 . ?
C20 H20B 0.9600 . ?
C20 H20C 0.9600 . ?

loop_
_geom_hbond_atom_site_label_D
_geom_hbond_atom_site_label_H
_geom_hbond_atom_site_label_A
_geom_hbond_distance_DH
_geom_hbond_distance_HA
_geom_hbond_distance_DA
_geom_hbond_angle_DHA
_geom_hbond_site_symmetry_A
O9 H9A O1 0.846(18) 2.51(4) 3.182(4) 137(5) .
O9 H9A O2 0.846(18) 1.95(3) 2.708(4) 149(5) .
O9 H9B O3 0.823(18) 2.31(4) 2.826(4) 121(3) .
O9 H9B O4 0.823(18) 2.32(2) 3.111(4) 161(4) .
